data_4020922
loop_
_publ_author_name
'Shuang Chen'
'Brian O. Patrick'
'John R. Scheffer'

_publ_section_title
;
 Enantioselective Photochemical Synthesis of a Simple Alkene
 via the Solid State Ionic Chiral Auxiliary Approach
;
_journal_name_full 'Journal of Organic Chemistry'
_journal_page_first 2711
_journal_page_last 2718
_journal_paper_doi 10.1021/jo0358271
_journal_volume 69
_journal_year 2004
_chemical_formula_sum 'C26 H39 N O3'
_chemical_formula_weight 413.58
_space_group_IT_number 4
_symmetry_cell_setting monoclinic
_symmetry_space_group_name_Hall 'P 2yb'
_symmetry_space_group_name_H-M 'P 1 21 1'
_cell_angle_alpha 90.00
_cell_angle_beta 100.931(6)
_cell_angle_gamma 90.00
_cell_formula_units_Z 2
_cell_length_a 13.1235(16)
_cell_length_b 6.1476(5)
_cell_length_c 14.9542(19)
_cell_measurement_temperature 173(2)
_cell_volume 1184.6(2)
_diffrn_ambient_temperature 173(2)
_exptl_crystal_density_diffrn 1.160
_cod_original_sg_symbol_H-M 'P 21'
_cod_database_code 4020922

loop_
_symmetry_equiv_pos_as_xyz
'x, y, z'
'-x, y+1/2, -z'

loop_
_atom_site_label
_atom_site_type_symbol
_atom_site_fract_x
_atom_site_fract_y
_atom_site_fract_z
_atom_site_U_iso_or_equiv
_atom_site_adp_type
_atom_site_occupancy
_atom_site_calc_flag
_atom_site_refinement_flags
_atom_site_disorder_assembly
_atom_site_disorder_group
O1 O 0.58872(19) -0.1661(3) 0.50292(14) 0.0462(6) Uani 1 d . A 1
O2 O 0.88788(16) 0.1896(3) 0.91442(12) 0.0328(5) Uani 1 d . A 1
O3 O 0.8999(2) 0.5156(3) 0.85270(15) 0.0500(6) Uani 1 d . A 1
N1 N 0.9677(2) 0.3619(4) 0.08218(17) 0.0276(5) Uani 1 d . B 1
H1A H 0.936(2) 0.324(4) 0.027(2) 0.031(8) Uiso 1 d . C 1
H1B H 1.002(3) 0.260(6) 0.113(2) 0.044(10) Uiso 1 d . D 1
H1C H 1.027(3) 0.484(5) 0.087(2) 0.055(10) Uiso 1 d . E 1
C1 C 0.5074(2) 0.1195(4) 0.17283(19) 0.0288(6) Uani 1 d . A 1
H1 H 0.5270 0.2075 0.1225 0.035 Uiso 1 calc R A 1
C2 C 0.3938(2) 0.0495(4) 0.14732(19) 0.0318(7) Uani 1 d . A 1
H2A H 0.3504 0.1781 0.1263 0.038 Uiso 1 calc R A 1
H2B H 0.3710 -0.0092 0.2020 0.038 Uiso 1 calc R A 1
C3 C 0.3774(2) -0.1234(4) 0.07235(18) 0.0322(7) Uani 1 d . A 1
H3A H 0.3035 -0.1678 0.0589 0.039 Uiso 1 calc R A 1
H3B H 0.3951 -0.0621 0.0160 0.039 Uiso 1 calc R A 1
C4 C 0.4446(2) -0.3188(4) 0.10208(19) 0.0322(7) Uani 1 d . A 1
H4A H 0.4342 -0.4280 0.0525 0.039 Uiso 1 calc R A 1
H4B H 0.4232 -0.3855 0.1559 0.039 Uiso 1 calc R A 1
C5 C 0.5583(2) -0.2584(5) 0.12573(19) 0.0315(7) Uani 1 d . A 1
H5A H 0.5821 -0.2145 0.0694 0.038 Uiso 1 calc R A 1
H5B H 0.5987 -0.3881 0.1505 0.038 Uiso 1 calc R A 1
C6 C 0.5807(2) -0.0738(4) 0.19503(18) 0.0283(6) Uani 1 d . A 1
H6 H 0.6526 -0.0205 0.1947 0.034 Uiso 1 calc R A 1
C7 C 0.5748(3) -0.1321(5) 0.29448(19) 0.0351(7) Uani 1 d . A 1
H7A H 0.5239 -0.2502 0.2959 0.042 Uiso 1 calc R A 1
H7B H 0.6434 -0.1815 0.3277 0.042 Uiso 1 calc R A 1
C8 C 0.5411(2) 0.0744(4) 0.33855(18) 0.0277(6) Uani 1 d . A 1
H8 H 0.4720 0.0482 0.3554 0.033 Uiso 1 calc R A 1
C9 C 0.5289(2) 0.2491(4) 0.26229(19) 0.0323(7) Uani 1 d . A 1
H9A H 0.4704 0.3481 0.2663 0.039 Uiso 1 calc R A 1
H9B H 0.5931 0.3362 0.2669 0.039 Uiso 1 calc R A 1
C10 C 0.6167(2) 0.1559(4) 0.42243(18) 0.0315(7) Uani 1 d . A 1
H10A H 0.6858 0.1737 0.4059 0.038 Uiso 1 calc R A 1
H10B H 0.5935 0.3016 0.4385 0.038 Uiso 1 calc R A 1
C11 C 0.6285(2) 0.0140(4) 0.50521(19) 0.0297(6) Uani 1 d . A 1
C12 C 0.6923(2) 0.0967(4) 0.59263(17) 0.0246(6) Uani 1 d . A 1
C13 C 0.7118(2) -0.0392(4) 0.66781(18) 0.0265(6) Uani 1 d . A 1
H13 H 0.6852 -0.1833 0.6626 0.032 Uiso 1 calc R A 1
C14 C 0.7691(2) 0.0298(4) 0.75067(18) 0.0270(6) Uani 1 d . A 1
H14 H 0.7812 -0.0660 0.8014 0.032 Uiso 1 calc R A 1
C15 C 0.8090(2) 0.2403(4) 0.75883(18) 0.0237(6) Uani 1 d . A 1
C16 C 0.7911(2) 0.3761(4) 0.68344(19) 0.0318(7) Uani 1 d . A 1
H16 H 0.8193 0.5189 0.6882 0.038 Uiso 1 calc R A 1
C17 C 0.7327(2) 0.3066(4) 0.60105(19) 0.0315(7) Uani 1 d . A 1
H17 H 0.7203 0.4026 0.5504 0.038 Uiso 1 calc R A 1
C18 C 0.8709(2) 0.3230(5) 0.84855(19) 0.0292(6) Uani 1 d . A 1
C19 C 0.8822(2) 0.4533(5) 0.12421(19) 0.0317(7) Uani 1 d . B 1
H19 H 0.8239 0.3459 0.1157 0.038 Uiso 1 calc R B 1
C20 C 0.8442(3) 0.6584(5) 0.0722(2) 0.0417(8) Uani 1 d . B 1
H20A H 0.8953 0.7747 0.0890 0.063 Uiso 1 calc R B 1
H20B H 0.7778 0.7028 0.0874 0.063 Uiso 1 calc R B 1
H20C H 0.8349 0.6303 0.0067 0.063 Uiso 1 calc R B 1
C21 C 0.9202(2) 0.4886(4) 0.2268(2) 0.0341(7) Uani 1 d D B 1
H21 H 0.9780(17) 0.595(4) 0.236(2) 0.041(9) Uiso 1 d D F 1
C22 C 0.9738(5) 0.2935(7) 0.2786(2) 0.0533(17) Uani 0.828(9) d PD B 1
H22A H 1.0344 0.2518 0.2517 0.064 Uiso 0.828(9) calc PR B 1
H22B H 0.9251 0.1689 0.2712 0.064 Uiso 0.828(9) calc PR B 1
C23 C 1.0102(4) 0.3392(10) 0.3799(3) 0.0607(17) Uani 0.828(9) d PD B 1
H23A H 1.0423 0.2067 0.4107 0.073 Uiso 0.828(9) calc PR B 1
H23B H 1.0630 0.4560 0.3881 0.073 Uiso 0.828(9) calc PR B 1
C24 C 0.9186(3) 0.4081(9) 0.4220(3) 0.0769(14) Uani 1 d D B 1
H24A H 0.880(3) 0.272(5) 0.400(3) 0.101(17) Uiso 1 d D G 1
H24B H 0.945(3) 0.446(7) 0.4873(12) 0.103(16) Uiso 1 d D H 1
C25 C 0.8756(6) 0.6159(13) 0.3763(3) 0.114(5) Uani 0.828(9) d PD B 1
H25A H 0.9307 0.7276 0.3816 0.137 Uiso 0.828(9) calc PR B 1
H25B H 0.8191 0.6726 0.4053 0.137 Uiso 0.828(9) calc PR B 1
C26 C 0.8331(4) 0.5623(13) 0.2742(3) 0.0613(18) Uani 0.828(9) d PD B 1
H26A H 0.7803 0.4459 0.2698 0.074 Uiso 0.828(9) calc PR B 1
H26B H 0.7993 0.6930 0.2431 0.074 Uiso 0.828(9) calc PR B 1
C22B C 0.8990(19) 0.268(2) 0.2685(11) 0.035(5) Uiso 0.172(9) d PD B 2
H22C H 0.9147 0.1489 0.2287 0.042 Uiso 0.172(9) calc PR B 2
H22D H 0.8247 0.2583 0.2725 0.042 Uiso 0.172(9) calc PR B 2
C23B C 0.967(2) 0.243(5) 0.3647(12) 0.087(12) Uiso 0.172(9) d PD B 2
H23C H 0.9624 0.0932 0.3880 0.105 Uiso 0.172(9) calc PR B 2
H23D H 1.0401 0.2785 0.3643 0.105 Uiso 0.172(9) calc PR B 2
C25B C 0.859(4) 0.586(6) 0.360(2) 0.108(19) Uiso 0.172(9) d PD B 2
H25C H 0.8723 0.7182 0.3975 0.130 Uiso 0.172(9) calc PR B 2
H25D H 0.7857 0.5483 0.3586 0.130 Uiso 0.172(9) calc PR B 2
C26B C 0.8569(13) 0.674(3) 0.2616(11) 0.022(4) Uiso 0.172(9) d PD B 2
H26C H 0.8918 0.8170 0.2621 0.026 Uiso 0.172(9) calc PR B 2
H26D H 0.7854 0.6843 0.2259 0.026 Uiso 0.172(9) calc PR B 2

loop_
_atom_site_aniso_label
_atom_site_aniso_U_11
_atom_site_aniso_U_22
_atom_site_aniso_U_33
_atom_site_aniso_U_23
_atom_site_aniso_U_13
_atom_site_aniso_U_12
O1 0.0704(17) 0.0340(12) 0.0287(12) 0.0004(9) -0.0043(11) -0.0260(11)
O2 0.0400(13) 0.0343(11) 0.0207(10) -0.0036(8) -0.0028(9) 0.0052(9)
O3 0.0675(17) 0.0364(12) 0.0366(13) -0.0038(10) -0.0145(11) -0.0186(11)
N1 0.0362(15) 0.0261(13) 0.0183(13) -0.0008(10) -0.0004(11) 0.0038(12)
C1 0.0362(18) 0.0265(14) 0.0212(14) 0.0035(11) -0.0006(13) -0.0014(12)
C2 0.0369(18) 0.0302(15) 0.0267(16) -0.0006(12) 0.0021(13) 0.0054(12)
C3 0.0306(17) 0.0404(16) 0.0233(15) -0.0002(12) -0.0008(12) -0.0044(13)
C4 0.0363(18) 0.0318(15) 0.0269(15) -0.0034(12) 0.0022(13) -0.0027(12)
C5 0.0315(17) 0.0403(16) 0.0234(15) -0.0002(12) 0.0071(13) 0.0049(13)
C6 0.0254(16) 0.0313(14) 0.0274(15) -0.0024(12) 0.0029(12) 0.0003(11)
C7 0.0447(19) 0.0340(15) 0.0239(15) 0.0026(12) -0.0005(13) 0.0105(14)
C8 0.0355(17) 0.0250(14) 0.0211(14) 0.0004(11) 0.0020(12) 0.0027(11)
C9 0.0431(19) 0.0241(14) 0.0275(16) 0.0012(11) 0.0012(14) -0.0006(12)
C10 0.0403(18) 0.0308(15) 0.0210(15) 0.0000(12) -0.0003(13) -0.0086(13)
C11 0.0361(17) 0.0301(15) 0.0209(15) -0.0036(11) 0.0001(12) -0.0067(13)
C12 0.0306(16) 0.0238(13) 0.0187(14) -0.0011(10) 0.0027(12) -0.0034(12)
C13 0.0334(17) 0.0207(13) 0.0240(15) -0.0013(10) 0.0019(12) -0.0041(11)
C14 0.0332(17) 0.0268(14) 0.0200(14) 0.0036(11) 0.0025(12) -0.0006(12)
C15 0.0235(15) 0.0245(13) 0.0217(14) -0.0044(10) 0.0002(11) 0.0001(11)
C16 0.0398(18) 0.0221(14) 0.0293(16) 0.0006(11) -0.0039(13) -0.0014(12)
C17 0.0427(19) 0.0293(15) 0.0196(14) 0.0011(11) -0.0019(13) -0.0040(13)
C18 0.0270(16) 0.0355(16) 0.0228(15) -0.0038(12) -0.0010(12) 0.0001(12)
C19 0.0267(16) 0.0402(16) 0.0274(16) -0.0064(12) 0.0033(13) -0.0056(12)
C20 0.0335(18) 0.0504(19) 0.0369(18) -0.0020(15) -0.0043(15) 0.0096(15)
C21 0.0309(18) 0.0436(18) 0.0273(16) -0.0005(13) 0.0046(13) 0.0021(14)
C22 0.076(4) 0.061(3) 0.025(2) 0.0089(19) 0.015(2) 0.020(2)
C23 0.089(4) 0.076(3) 0.019(2) 0.008(2) 0.013(2) 0.027(3)
C24 0.069(3) 0.127(4) 0.035(2) -0.008(3) 0.012(2) -0.009(3)
C25 0.086(5) 0.215(11) 0.030(3) -0.061(5) -0.018(3) 0.097(6)
C26 0.046(3) 0.107(5) 0.030(3) -0.002(3) 0.005(2) 0.031(3)

loop_
_geom_bond_atom_site_label_1
_geom_bond_atom_site_label_2
_geom_bond_distance
_geom_bond_site_symmetry_2
_geom_bond_publ_flag
O1 C11 1.222(3) . ?
O2 C18 1.269(3) . ?
O3 C18 1.242(3) . ?
N1 C19 1.496(4) . ?
C1 C6 1.525(4) . ?
C1 C2 1.528(4) . ?
C1 C9 1.537(4) . ?
C2 C3 1.530(4) . ?
C3 C4 1.506(4) . ?
C4 C5 1.513(4) . ?
C5 C6 1.527(4) . ?
C6 C7 1.546(4) . ?
C7 C8 1.534(4) . ?
C8 C10 1.529(4) . ?
C8 C9 1.552(4) . ?
C10 C11 1.498(4) . ?
C11 C12 1.501(4) . ?
C12 C13 1.385(4) . ?
C12 C17 1.392(4) . ?
C13 C14 1.389(4) . ?
C14 C15 1.392(4) . ?
C15 C16 1.386(4) . ?
C15 C18 1.518(4) . ?
C16 C17 1.389(4) . ?
C19 C20 1.515(4) . ?
C19 C21 1.536(4) . ?
C21 C26 1.523(4) . ?
C21 C22 1.525(4) . ?
C21 C22B 1.538(11) . ?
C21 C26B 1.558(11) . ?
C22 C23 1.525(5) . ?
C23 C24 1.520(5) . ?
C24 C25 1.508(6) . ?
C24 C23B 1.539(12) . ?
C24 C25B 1.547(12) . ?
C25 C26 1.558(6) . ?
C22B C23B 1.548(12) . ?
C25B C26B 1.557(12) . ?
